data_7008874
loop_
_publ_author_name
'Lu, Min'
'Yao, Yingming'
'Zhang, Yong'
'Shen, Qi'

_publ_section_title
;
 Synthesis and characterization of anionic rare-earth metal amides
 stabilized by phenoxy-amido ligands and their catalytic behavior for the
 polymerization of lactide.
;
_journal_issue 40
_journal_name_full 'Dalton transactions (Cambridge, England : 2003)'
_journal_page_first 9530
_journal_page_last 9537
_journal_paper_doi 10.1039/c0dt00025f
_journal_volume 39
_journal_year 2010
_chemical_formula_moiety 'C58 H92 Li2 N3 Nd O4 Si2'
_chemical_formula_sum 'C58 H92 Li2 N3 Nd O4 Si2'
_chemical_formula_weight 1109.65
_chemical_name_systematic
;
?
;
_space_group_IT_number 110
_symmetry_cell_setting tetragonal
_symmetry_Int_Tables_number 110
_symmetry_space_group_name_Hall 'I 4bw -2c'
_symmetry_space_group_name_H-M 'I 41 c d'
_atom_sites_solution_hydrogens geom
_atom_sites_solution_primary direct
_atom_sites_solution_secondary difmap
_audit_creation_method SHELXL-97
_cell_angle_alpha 90.00
_cell_angle_beta 90.00
_cell_angle_gamma 90.00
_cell_formula_units_Z 8
_cell_length_a 21.635(4)
_cell_length_b 21.635(4)
_cell_length_c 26.662(5)
_cell_measurement_reflns_used 10275
_cell_measurement_temperature 223(2)
_cell_measurement_theta_max 27.5
_cell_measurement_theta_min 3.1
_cell_volume 12480(4)
_computing_cell_refinement CrystalClear
_computing_data_collection CrystalClear
_computing_data_reduction CrystalStructure
_computing_structure_refinement 'SHELXL-97 (Sheldrick, 1997)'
_computing_structure_solution 'SHELXS-97 (Sheldrick, 1990)'
_diffrn_ambient_temperature 223(2)
_diffrn_detector_area_resol_mean 14.63
_diffrn_measured_fraction_theta_full 0.997
_diffrn_measured_fraction_theta_max 0.997
_diffrn_measurement_device_type 'Rigaku Saturn'
_diffrn_measurement_method \w
_diffrn_radiation_monochromator graphite
_diffrn_radiation_source 'fine-focus sealed tube'
_diffrn_radiation_type MoK\a
_diffrn_radiation_wavelength 0.71075
_diffrn_reflns_av_R_equivalents 0.0345
_diffrn_reflns_av_sigmaI/netI 0.0461
_diffrn_reflns_limit_h_max 14
_diffrn_reflns_limit_h_min -26
_diffrn_reflns_limit_k_max 26
_diffrn_reflns_limit_k_min -15
_diffrn_reflns_limit_l_max 32
_diffrn_reflns_limit_l_min -15
_diffrn_reflns_number 12516
_diffrn_reflns_theta_full 25.50
_diffrn_reflns_theta_max 25.50
_diffrn_reflns_theta_min 3.11
_exptl_absorpt_coefficient_mu 0.913
_exptl_absorpt_correction_T_max 0.833
_exptl_absorpt_correction_T_min 0.612
_exptl_absorpt_correction_type multi-scan
_exptl_absorpt_process_details 'Jacobson, R. (1998) Private communication'
_exptl_crystal_colour blue
_exptl_crystal_density_diffrn 1.181
_exptl_crystal_density_method 'not measured'
_exptl_crystal_description prism
_exptl_crystal_F_000 4696
_exptl_crystal_size_max 0.30
_exptl_crystal_size_mid 0.25
_exptl_crystal_size_min 0.20
_refine_diff_density_max 0.610
_refine_diff_density_min -0.387
_refine_diff_density_rms 0.062
_refine_ls_abs_structure_details 'Flack H D (1983), Acta Cryst. A39, 876-881'
_refine_ls_abs_structure_Flack 0.09(4)
_refine_ls_extinction_method none
_refine_ls_goodness_of_fit_ref 1.176
_refine_ls_hydrogen_treatment constr
_refine_ls_matrix_type full
_refine_ls_number_parameters 299
_refine_ls_number_reflns 4165
_refine_ls_number_restraints 11
_refine_ls_restrained_S_all 1.177
_refine_ls_R_factor_all 0.0731
_refine_ls_R_factor_gt 0.0580
_refine_ls_shift/su_max 0.000
_refine_ls_shift/su_mean 0.000
_refine_ls_structure_factor_coef Fsqd
_refine_ls_weighting_details 'calc w=1/[\s^2^(Fo^2^)+(0.0243P)^2^+44.7719P] where P=(Fo^2^+2Fc^2^)/3'
_refine_ls_weighting_scheme calc
_refine_ls_wR_factor_gt 0.1006
_refine_ls_wR_factor_ref 0.1064
_reflns_number_gt 3423
_reflns_number_total 4165
_reflns_threshold_expression >2sigma(I)
_cod_data_source_file C0DT00025F.TXT
_cod_data_source_block complex2
_cod_original_cell_volume 12479(4)
_cod_database_code 7008874

loop_
_symmetry_equiv_pos_as_xyz
'x, y, z'
'-y, x+1/2, z+1/4'
'-x+1/2, -y+1/2, z+1/2'
'y+1/2, -x, z+3/4'
'-x, y, z+1/2'
'y, x+1/2, z+3/4'
'x+1/2, -y+1/2, z'
'-y+1/2, -x, z+1/4'
'x+1/2, y+1/2, z+1/2'
'-y+1/2, x+1, z+3/4'
'-x+1, -y+1, z+1'
'y+1, -x+1/2, z+5/4'
'-x+1/2, y+1/2, z+1'
'y+1/2, x+1, z+5/4'
'x+1, -y+1, z+1/2'
'-y+1, -x+1/2, z+3/4'

loop_
_atom_site_label
_atom_site_type_symbol
_atom_site_fract_x
_atom_site_fract_y
_atom_site_fract_z
_atom_site_U_iso_or_equiv
_atom_site_adp_type
_atom_site_occupancy
_atom_site_symmetry_multiplicity
_atom_site_calc_flag
_atom_site_refinement_flags
_atom_site_disorder_assembly
_atom_site_disorder_group
Nd1 Nd 0.5000 1.0000 0.46372(8) 0.03144(13) Uani 1 2 d S . .
Si1 Si 0.56770(12) 0.98340(12) 0.34556(9) 0.0528(6) Uani 1 1 d . . .
O1 O 0.5059(2) 0.8984(2) 0.49238(18) 0.0337(11) Uani 1 1 d . . .
O2 O 0.4231(3) 0.8654(3) 0.5953(3) 0.083(2) Uani 1 1 d D . .
N1 N 0.5893(3) 1.0081(3) 0.5184(2) 0.0384(15) Uani 1 1 d . . .
N2 N 0.5000 1.0000 0.3766(3) 0.042(2) Uani 1 2 d S . .
C1 C 0.5571(3) 0.8661(3) 0.5047(2) 0.0247(15) Uani 1 1 d . . .
C2 C 0.5677(3) 0.8063(3) 0.4862(3) 0.0332(17) Uani 1 1 d . . .
C3 C 0.6224(4) 0.7773(3) 0.5004(3) 0.044(2) Uani 1 1 d . . .
H3 H 0.6306 0.7379 0.4870 0.053 Uiso 1 1 calc R . .
C4 C 0.6663(4) 0.8027(4) 0.5335(3) 0.0414(19) Uani 1 1 d . . .
C5 C 0.6531(4) 0.8616(3) 0.5503(3) 0.042(2) Uani 1 1 d . . .
H5 H 0.6814 0.8812 0.5718 0.050 Uiso 1 1 calc R . .
C6 C 0.6002(3) 0.8928(3) 0.5369(3) 0.0342(17) Uani 1 1 d . . .
C7 C 0.5875(4) 0.9585(3) 0.5565(3) 0.0390(19) Uani 1 1 d . . .
H7A H 0.5467 0.9589 0.5724 0.047 Uiso 1 1 calc R . .
H7B H 0.6181 0.9681 0.5825 0.047 Uiso 1 1 calc R . .
C8 C 0.6472(4) 1.0282(3) 0.5037(3) 0.042(2) Uani 1 1 d . . .
C9 C 0.6498(4) 1.0735(3) 0.4662(4) 0.057(2) Uani 1 1 d . . .
H9 H 0.6125 1.0897 0.4537 0.069 Uiso 1 1 calc R . .
C10 C 0.7044(5) 1.0954(4) 0.4469(4) 0.069(3) Uani 1 1 d . . .
H10 H 0.7032 1.1244 0.4206 0.083 Uiso 1 1 calc R . .
C11 C 0.7607(4) 1.0764(4) 0.4647(5) 0.066(3) Uani 1 1 d . . .
C12 C 0.7587(4) 1.0343(4) 0.5026(4) 0.058(3) Uani 1 1 d . . .
H12 H 0.7965 1.0210 0.5163 0.070 Uiso 1 1 calc R . .
C13 C 0.7046(4) 1.0098(3) 0.5225(4) 0.044(2) Uani 1 1 d . . .
H13 H 0.7066 0.9807 0.5486 0.053 Uiso 1 1 calc R . .
C14 C 0.8217(4) 1.0985(5) 0.4430(4) 0.083(3) Uani 1 1 d . . .
H14A H 0.8551 1.0738 0.4566 0.125 Uiso 1 1 calc R . .
H14B H 0.8280 1.1415 0.4518 0.125 Uiso 1 1 calc R . .
H14C H 0.8209 1.0943 0.4068 0.125 Uiso 1 1 calc R . .
C15 C 0.5213(4) 0.7732(4) 0.4508(3) 0.046(2) Uani 1 1 d . . .
C16 C 0.5430(4) 0.7080(3) 0.4357(4) 0.054(2) Uani 1 1 d . . .
H16A H 0.5825 0.7109 0.4186 0.081 Uiso 1 1 calc R . .
H16B H 0.5128 0.6895 0.4134 0.081 Uiso 1 1 calc R . .
H16C H 0.5474 0.6827 0.4654 0.081 Uiso 1 1 calc R . .
C17 C 0.4596(4) 0.7648(4) 0.4784(3) 0.060(3) Uani 1 1 d . . .
H17A H 0.4327 0.7383 0.4587 0.090 Uiso 1 1 calc R . .
H17B H 0.4401 0.8047 0.4830 0.090 Uiso 1 1 calc R . .
H17C H 0.4670 0.7459 0.5108 0.090 Uiso 1 1 calc R . .
C18 C 0.5118(4) 0.8094(4) 0.4031(3) 0.058(3) Uani 1 1 d . . .
H18A H 0.5501 0.8105 0.3842 0.087 Uiso 1 1 calc R . .
H18B H 0.4992 0.8512 0.4113 0.087 Uiso 1 1 calc R . .
H18C H 0.4799 0.7897 0.3831 0.087 Uiso 1 1 calc R . .
C19 C 0.7261(5) 0.7683(5) 0.5468(5) 0.091(2) Uani 1 1 d . . .
C20 C 0.7612(5) 0.7565(5) 0.4968(4) 0.091(2) Uani 1 1 d . . .
H20A H 0.7673 0.7954 0.4794 0.137 Uiso 1 1 calc R . .
H20B H 0.7371 0.7289 0.4758 0.137 Uiso 1 1 calc R . .
H20C H 0.8009 0.7378 0.5039 0.137 Uiso 1 1 calc R . .
C21 C 0.7696(4) 0.8042(5) 0.5779(5) 0.091(2) Uani 1 1 d . . .
H21A H 0.7546 0.8055 0.6122 0.137 Uiso 1 1 calc R . .
H21B H 0.7727 0.8459 0.5649 0.137 Uiso 1 1 calc R . .
H21C H 0.8099 0.7847 0.5771 0.137 Uiso 1 1 calc R . .
C22 C 0.7130(5) 0.7061(5) 0.5689(5) 0.091(2) Uani 1 1 d . . .
H22A H 0.7512 0.6828 0.5713 0.137 Uiso 1 1 calc R . .
H22B H 0.6841 0.6841 0.5476 0.137 Uiso 1 1 calc R . .
H22C H 0.6953 0.7111 0.6020 0.137 Uiso 1 1 calc R . .
C23 C 0.5589(5) 0.9299(5) 0.2900(4) 0.090(4) Uani 1 1 d . . .
H23A H 0.5297 0.9476 0.2664 0.134 Uiso 1 1 calc R . .
H23B H 0.5438 0.8901 0.3013 0.134 Uiso 1 1 calc R . .
H23C H 0.5986 0.9246 0.2737 0.134 Uiso 1 1 calc R . .
C24 C 0.6087(5) 1.0552(5) 0.3215(4) 0.081(3) Uani 1 1 d . . .
H24A H 0.6116 1.0854 0.3483 0.121 Uiso 1 1 calc R . .
H24B H 0.5855 1.0726 0.2938 0.121 Uiso 1 1 calc R . .
H24C H 0.6499 1.0442 0.3103 0.121 Uiso 1 1 calc R . .
C25 C 0.6226(4) 0.9431(4) 0.3889(4) 0.063(3) Uani 1 1 d . . .
H25A H 0.6022 0.9076 0.4039 0.094 Uiso 1 1 calc R . .
H25B H 0.6355 0.9713 0.4151 0.094 Uiso 1 1 calc R . .
H25C H 0.6585 0.9293 0.3702 0.094 Uiso 1 1 calc R . .
C26 C 0.4311(10) 0.7997(7) 0.6096(8) 0.074(2) Uiso 0.50 1 d PD A 1
H26A H 0.4120 0.7728 0.5844 0.089 Uiso 0.50 1 calc PR A 1
H26B H 0.4752 0.7896 0.6118 0.089 Uiso 0.50 1 calc PR A 1
C26' C 0.4512(9) 0.8135(9) 0.6200(7) 0.074(2) Uiso 0.50 1 d PD A 2
H26C H 0.4958 0.8199 0.6241 0.089 Uiso 0.50 1 calc PR A 2
H26D H 0.4443 0.7753 0.6011 0.089 Uiso 0.50 1 calc PR A 2
C27 C 0.4010(10) 0.7911(8) 0.6589(8) 0.074(2) Uiso 0.50 1 d PD A 1
H27A H 0.4302 0.7743 0.6834 0.089 Uiso 0.50 1 calc PR A 1
H27B H 0.3657 0.7628 0.6561 0.089 Uiso 0.50 1 calc PR A 1
C27' C 0.4200(9) 0.8115(10) 0.6689(8) 0.074(2) Uiso 0.50 1 d PD A 2
H27C H 0.4455 0.8321 0.6942 0.089 Uiso 0.50 1 calc PR A 2
H27D H 0.4141 0.7684 0.6792 0.089 Uiso 0.50 1 calc PR A 2
C28 C 0.3798(10) 0.8546(8) 0.6742(8) 0.074(2) Uiso 0.50 1 d PD A 1
H28A H 0.3348 0.8545 0.6785 0.089 Uiso 0.50 1 calc PR A 1
H28B H 0.3985 0.8656 0.7064 0.089 Uiso 0.50 1 calc PR A 1
C28' C 0.3569(8) 0.8441(9) 0.6647(8) 0.074(2) Uiso 0.50 1 d PD A 2
H28C H 0.3241 0.8154 0.6546 0.089 Uiso 0.50 1 calc PR A 2
H28D H 0.3453 0.8645 0.6962 0.089 Uiso 0.50 1 calc PR A 2
C29 C 0.3968(10) 0.9004(9) 0.6368(7) 0.074(2) Uiso 0.50 1 d PD A 1
H29A H 0.4272 0.9295 0.6504 0.089 Uiso 0.50 1 calc PR A 1
H29B H 0.3604 0.9237 0.6257 0.089 Uiso 0.50 1 calc PR A 1
C29' C 0.3711(8) 0.8888(9) 0.6252(7) 0.074(2) Uiso 0.50 1 d PD A 2
H29C H 0.3820 0.9287 0.6401 0.089 Uiso 0.50 1 calc PR A 2
H29D H 0.3349 0.8947 0.6037 0.089 Uiso 0.50 1 calc PR A 2
Li1 Li 0.4373(8) 0.9026(6) 0.5356(6) 0.056(4) Uani 1 1 d . . .

loop_
_atom_site_aniso_label
_atom_site_aniso_U_11
_atom_site_aniso_U_22
_atom_site_aniso_U_33
_atom_site_aniso_U_23
_atom_site_aniso_U_13
_atom_site_aniso_U_12
Nd1 0.0276(3) 0.0338(3) 0.0328(2) 0.000 0.000 0.0008(3)
Si1 0.0593(15) 0.0615(16) 0.0377(12) -0.0081(13) 0.0136(12) -0.0111(14)
O1 0.034(3) 0.023(2) 0.044(3) 0.002(2) -0.007(2) 0.002(2)
O2 0.113(6) 0.064(4) 0.072(5) 0.016(4) 0.050(4) 0.025(4)
N1 0.035(3) 0.028(3) 0.051(4) -0.005(3) -0.013(3) -0.002(3)
N2 0.040(5) 0.046(5) 0.039(5) 0.000 0.000 -0.001(5)
C1 0.025(4) 0.030(4) 0.019(3) -0.001(3) -0.004(3) 0.005(3)
C2 0.032(4) 0.031(4) 0.037(4) 0.005(3) -0.003(3) 0.000(3)
C3 0.049(5) 0.028(4) 0.055(5) -0.008(4) -0.004(4) 0.005(4)
C4 0.041(4) 0.040(4) 0.044(5) 0.003(4) -0.006(4) 0.007(4)
C5 0.046(5) 0.043(5) 0.036(4) -0.003(4) -0.013(4) -0.002(4)
C6 0.040(4) 0.034(4) 0.029(4) 0.010(3) 0.000(3) 0.002(3)
C7 0.042(5) 0.034(4) 0.041(5) -0.005(4) -0.008(4) -0.002(4)
C8 0.054(5) 0.030(4) 0.042(5) -0.022(4) -0.016(4) 0.005(4)
C9 0.051(5) 0.037(4) 0.083(7) 0.010(5) -0.033(6) -0.003(4)
C10 0.077(7) 0.057(6) 0.075(8) 0.012(5) -0.022(6) -0.034(5)
C11 0.056(6) 0.063(6) 0.079(7) -0.007(7) -0.006(7) -0.022(5)
C12 0.036(5) 0.053(6) 0.086(8) -0.026(5) -0.017(5) -0.003(4)
C13 0.042(5) 0.032(5) 0.058(6) -0.006(4) -0.020(4) 0.007(4)
C14 0.074(7) 0.071(7) 0.104(10) -0.006(6) 0.018(7) -0.023(6)
C15 0.048(5) 0.038(4) 0.051(6) -0.008(4) -0.002(4) 0.006(4)
C16 0.052(5) 0.032(4) 0.077(7) -0.021(5) -0.006(5) -0.001(4)
C17 0.058(6) 0.044(5) 0.077(8) -0.017(5) -0.001(5) -0.015(4)
C18 0.062(6) 0.065(6) 0.046(6) -0.004(5) -0.016(5) 0.005(5)
C19 0.058(4) 0.080(4) 0.136(6) 0.005(4) -0.029(3) 0.023(3)
C20 0.058(4) 0.080(4) 0.136(6) 0.005(4) -0.029(3) 0.023(3)
C21 0.058(4) 0.080(4) 0.136(6) 0.005(4) -0.029(3) 0.023(3)
C22 0.058(4) 0.080(4) 0.136(6) 0.005(4) -0.029(3) 0.023(3)
C23 0.099(9) 0.125(10) 0.045(6) -0.034(7) 0.014(6) -0.005(8)
C24 0.080(8) 0.094(8) 0.068(7) 0.017(6) 0.028(6) -0.021(6)
C25 0.050(6) 0.066(6) 0.073(7) -0.005(5) 0.008(5) -0.004(5)
Li1 0.076(11) 0.023(7) 0.070(11) 0.024(7) 0.034(9) 0.006(7)

loop_
_atom_type_symbol
_atom_type_description
_atom_type_scat_dispersion_real
_atom_type_scat_dispersion_imag
_atom_type_scat_source
C C 0.0033 0.0016 'International Tables Vol C Tables 4.2.6.8 and 6.1.1.4'
H H 0.0000 0.0000 'International Tables Vol C Tables 4.2.6.8 and 6.1.1.4'
Li Li -0.0003 0.0001 'International Tables Vol C Tables 4.2.6.8 and 6.1.1.4'
N N 0.0061 0.0033 'International Tables Vol C Tables 4.2.6.8 and 6.1.1.4'
Nd Nd -0.1943 3.0179 'International Tables Vol C Tables 4.2.6.8 and 6.1.1.4'
O O 0.0106 0.0060 'International Tables Vol C Tables 4.2.6.8 and 6.1.1.4'
Si Si 0.0817 0.0704 'International Tables Vol C Tables 4.2.6.8 and 6.1.1.4'

loop_
_geom_angle_atom_site_label_1
_geom_angle_atom_site_label_2
_geom_angle_atom_site_label_3
_geom_angle
_geom_angle_site_symmetry_1
_geom_angle_site_symmetry_3
_geom_angle_publ_flag
N2 Nd1 O1 109.14(13) . . ?
N2 Nd1 O1 109.14(13) . 11_564 ?
O1 Nd1 O1 141.7(3) . 11_564 ?
N2 Nd1 N1 126.96(16) . 11_564 ?
O1 Nd1 N1 77.22(19) . 11_564 ?
O1 Nd1 N1 80.04(19) 11_564 11_564 ?
N2 Nd1 N1 126.96(16) . . ?
O1 Nd1 N1 80.04(19) . . ?
O1 Nd1 N1 77.22(19) 11_564 . ?
N1 Nd1 N1 106.1(3) 11_564 . ?
N2 Nd1 Li1 127.4(3) . 11_564 ?
O1 Nd1 Li1 114.0(3) . 11_564 ?
O1 Nd1 Li1 36.4(3) 11_564 11_564 ?
N1 Nd1 Li1 91.5(4) 11_564 11_564 ?
N1 Nd1 Li1 40.9(3) . 11_564 ?
N2 Nd1 Li1 127.4(3) . . ?
O1 Nd1 Li1 36.4(3) . . ?
O1 Nd1 Li1 114.0(3) 11_564 . ?
N1 Nd1 Li1 40.9(3) 11_564 . ?
N1 Nd1 Li1 91.5(4) . . ?
Li1 Nd1 Li1 105.2(6) 11_564 . ?
N2 Si1 C25 109.9(4) . . ?
N2 Si1 C23 114.8(4) . . ?
C25 Si1 C23 105.2(5) . . ?
N2 Si1 C24 112.9(4) . . ?
C25 Si1 C24 107.1(5) . . ?
C23 Si1 C24 106.5(5) . . ?
C1 O1 Li1 121.6(6) . . ?
C1 O1 Nd1 127.8(4) . . ?
Li1 O1 Nd1 96.4(4) . . ?
C26' O2 C29 103.0(13) . . ?
C26' O2 C29' 110.2(12) . . ?
C29 O2 C29' 27.0(12) . . ?
C26' O2 C26 23.5(12) . . ?
C29 O2 C26 110.5(12) . . ?
C29' O2 C26 106.3(12) . . ?
C26' O2 Li1 132.7(10) . . ?
C29 O2 Li1 120.1(10) . . ?
C29' O2 Li1 117.0(10) . . ?
C26 O2 Li1 129.3(10) . . ?
C8 N1 C7 116.6(6) . . ?
C8 N1 Li1 91.1(6) . 11_564 ?
C7 N1 Li1 121.3(7) . 11_564 ?
C8 N1 Nd1 124.9(5) . . ?
C7 N1 Nd1 109.9(4) . . ?
Li1 N1 Nd1 88.8(5) 11_564 . ?
Si1 N2 Si1 122.6(6) 11_564 . ?
Si1 N2 Nd1 118.7(3) 11_564 . ?
Si1 N2 Nd1 118.7(3) . . ?
O1 C1 C6 119.0(6) . . ?
O1 C1 C2 121.7(6) . . ?
C6 C1 C2 119.3(6) . . ?
C3 C2 C1 117.3(6) . . ?
C3 C2 C15 120.6(7) . . ?
C1 C2 C15 122.1(6) . . ?
C2 C3 C4 124.6(7) . . ?
C2 C3 H3 117.7 . . ?
C4 C3 H3 117.7 . . ?
C5 C4 C3 115.1(7) . . ?
C5 C4 C19 123.2(8) . . ?
C3 C4 C19 121.6(8) . . ?
C6 C5 C4 122.8(7) . . ?
C6 C5 H5 118.6 . . ?
C4 C5 H5 118.6 . . ?
C5 C6 C1 120.9(7) . . ?
C5 C6 C7 120.9(7) . . ?
C1 C6 C7 118.2(6) . . ?
N1 C7 C6 115.6(6) . . ?
N1 C7 H7A 108.4 . . ?
C6 C7 H7A 108.4 . . ?
N1 C7 H7B 108.4 . . ?
C6 C7 H7B 108.4 . . ?
H7A C7 H7B 107.4 . . ?
N1 C8 C13 127.8(8) . . ?
N1 C8 C9 117.4(7) . . ?
C13 C8 C9 114.8(8) . . ?
N1 C8 Li1 55.4(5) . 11_564 ?
C13 C8 Li1 134.1(6) . 11_564 ?
C9 C8 Li1 81.6(6) . 11_564 ?
C10 C9 C8 122.9(8) . . ?
C10 C9 Li1 142.6(7) . 11_564 ?
C8 C9 Li1 67.4(6) . 11_564 ?
C10 C9 H9 118.5 . . ?
C8 C9 H9 118.5 . . ?
Li1 C9 H9 64.6 11_564 . ?
C11 C10 C9 122.1(9) . . ?
C11 C10 H10 119.0 . . ?
C9 C10 H10 119.0 . . ?
C12 C11 C10 115.5(9) . . ?
C12 C11 C14 121.3(9) . . ?
C10 C11 C14 123.1(10) . . ?
C11 C12 C13 124.3(9) . . ?
C11 C12 H12 117.8 . . ?
C13 C12 H12 117.8 . . ?
C12 C13 C8 120.2(9) . . ?
C12 C13 H13 119.9 . . ?
C8 C13 H13 119.9 . . ?
C11 C14 H14A 109.5 . . ?
C11 C14 H14B 109.5 . . ?
H14A C14 H14B 109.5 . . ?
C11 C14 H14C 109.5 . . ?
H14A C14 H14C 109.5 . . ?
H14B C14 H14C 109.5 . . ?
C18 C15 C17 110.3(7) . . ?
C18 C15 C16 107.3(7) . . ?
C17 C15 C16 106.4(7) . . ?
C18 C15 C2 111.2(7) . . ?
C17 C15 C2 109.0(6) . . ?
C16 C15 C2 112.5(6) . . ?
C15 C16 H16A 109.5 . . ?
C15 C16 H16B 109.5 . . ?
H16A C16 H16B 109.5 . . ?
C15 C16 H16C 109.5 . . ?
H16A C16 H16C 109.5 . . ?
H16B C16 H16C 109.5 . . ?
C15 C17 H17A 109.5 . . ?
C15 C17 H17B 109.5 . . ?
H17A C17 H17B 109.5 . . ?
C15 C17 H17C 109.5 . . ?
H17A C17 H17C 109.5 . . ?
H17B C17 H17C 109.5 . . ?
C15 C18 H18A 109.5 . . ?
C15 C18 H18B 109.5 . . ?
H18A C18 H18B 109.5 . . ?
C15 C18 H18C 109.5 . . ?
H18A C18 H18C 109.5 . . ?
H18B C18 H18C 109.5 . . ?
C21 C19 C22 111.9(11) . . ?
C21 C19 C4 114.4(9) . . ?
C22 C19 C4 111.6(9) . . ?
C21 C19 C20 104.9(10) . . ?
C22 C19 C20 106.4(10) . . ?
C4 C19 C20 107.0(9) . . ?
C19 C20 H20A 109.5 . . ?
C19 C20 H20B 109.5 . . ?
H20A C20 H20B 109.5 . . ?
C19 C20 H20C 109.5 . . ?
H20A C20 H20C 109.5 . . ?
H20B C20 H20C 109.5 . . ?
C19 C21 H21A 109.5 . . ?
C19 C21 H21B 109.5 . . ?
H21A C21 H21B 109.5 . . ?
C19 C21 H21C 109.5 . . ?
H21A C21 H21C 109.5 . . ?
H21B C21 H21C 109.5 . . ?
C19 C22 H22A 109.5 . . ?
C19 C22 H22B 109.5 . . ?
H22A C22 H22B 109.5 . . ?
C19 C22 H22C 109.5 . . ?
H22A C22 H22C 109.5 . . ?
H22B C22 H22C 109.5 . . ?
Si1 C23 H23A 109.5 . . ?
Si1 C23 H23B 109.5 . . ?
H23A C23 H23B 109.5 . . ?
Si1 C23 H23C 109.5 . . ?
H23A C23 H23C 109.5 . . ?
H23B C23 H23C 109.5 . . ?
Si1 C24 H24A 109.5 . . ?
Si1 C24 H24B 109.5 . . ?
H24A C24 H24B 109.5 . . ?
Si1 C24 H24C 109.5 . . ?
H24A C24 H24C 109.5 . . ?
H24B C24 H24C 109.5 . . ?
Si1 C25 H25A 109.5 . . ?
Si1 C25 H25B 109.5 . . ?
H25A C25 H25B 109.5 . . ?
Si1 C25 H25C 109.5 . . ?
H25A C25 H25C 109.5 . . ?
H25B C25 H25C 109.5 . . ?
C27 C26 O2 107.4(14) . . ?
C27 C26 H26A 110.2 . . ?
O2 C26 H26A 110.2 . . ?
C27 C26 H26B 110.2 . . ?
O2 C26 H26B 110.2 . . ?
H26A C26 H26B 108.5 . . ?
O2 C26' C27' 103.6(15) . . ?
O2 C26' H26C 111.0 . . ?
C27' C26' H26C 111.0 . . ?
O2 C26' H26D 111.0 . . ?
C27' C26' H26D 111.0 . . ?
H26C C26' H26D 109.0 . . ?
C26 C27 C28 105.0(16) . . ?
C26 C27 H27A 110.8 . . ?
C28 C27 H27A 110.8 . . ?
C26 C27 H27B 110.8 . . ?
C28 C27 H27B 110.8 . . ?
H27A C27 H27B 108.8 . . ?
C26' C27' C28' 109.3(17) . . ?
C26' C27' H27C 109.8 . . ?
C28' C27' H27C 109.8 . . ?
C26' C27' H27D 109.8 . . ?
C28' C27' H27D 109.8 . . ?
H27C C27' H27D 108.3 . . ?
C29 C28 C27 111.1(18) . . ?
C29 C28 H28A 109.4 . . ?
C27 C28 H28A 109.4 . . ?
C29 C28 H28B 109.4 . . ?
C27 C28 H28B 109.4 . . ?
H28A C28 H28B 108.0 . . ?
C29' C28' C27' 99.6(16) . . ?
C29' C28' H28C 111.9 . . ?
C27' C28' H28C 111.9 . . ?
C29' C28' H28D 111.9 . . ?
C27' C28' H28D 111.9 . . ?
H28C C28' H28D 109.6 . . ?
C28 C29 O2 105.3(15) . . ?
C28 C29 H29A 110.7 . . ?
O2 C29 H29A 110.7 . . ?
C28 C29 H29B 110.7 . . ?
O2 C29 H29B 110.7 . . ?
H29A C29 H29B 108.8 . . ?
C28' C29' O2 108.9(15) . . ?
C28' C29' H29C 109.9 . . ?
O2 C29' H29C 109.9 . . ?
C28' C29' H29D 109.9 . . ?
O2 C29' H29D 109.9 . . ?
H29C C29' H29D 108.3 . . ?
O2 Li1 O1 130.6(9) . . ?
O2 Li1 N1 124.3(8) . 11_564 ?
O1 Li1 N1 97.4(6) . 11_564 ?
O2 Li1 C8 116.1(8) . 11_564 ?
O1 Li1 C8 113.3(7) . 11_564 ?
N1 Li1 C8 33.5(3) 11_564 11_564 ?
O2 Li1 C9 124.9(8) . 11_564 ?
O1 Li1 C9 98.1(7) . 11_564 ?
N1 Li1 C9 58.3(5) 11_564 11_564 ?
C8 Li1 C9 31.0(3) 11_564 11_564 ?
O2 Li1 Nd1 154.7(9) . . ?
O1 Li1 Nd1 47.2(3) . . ?
N1 Li1 Nd1 50.3(3) 11_564 . ?
C8 Li1 Nd1 73.1(3) 11_564 . ?
C9 Li1 Nd1 75.8(4) 11_564 . ?

loop_
_geom_bond_atom_site_label_1
_geom_bond_atom_site_label_2
_geom_bond_distance
_geom_bond_site_symmetry_2
_geom_bond_publ_flag
Nd1 N2 2.324(9) . ?
Nd1 O1 2.330(4) . ?
Nd1 O1 2.330(4) 11_564 ?
Nd1 N1 2.426(6) 11_564 ?
Nd1 N1 2.426(6) . ?
Nd1 Li1 3.154(13) 11_564 ?
Nd1 Li1 3.154(12) . ?
Si1 N2 1.720(5) . ?
Si1 C25 1.873(9) . ?
Si1 C23 1.890(9) . ?
Si1 C24 1.900(10) . ?
O1 C1 1.350(7) . ?
O1 Li1 1.882(15) . ?
O2 C26' 1.436(15) . ?
O2 C29 1.457(15) . ?
O2 C29' 1.468(15) . ?
O2 C26 1.480(15) . ?
O2 Li1 1.811(15) . ?
N1 C8 1.385(10) . ?
N1 C7 1.476(9) . ?
N1 Li1 2.067(14) 11_564 ?
N2 Si1 1.720(5) 11_564 ?
C1 C6 1.393(9) . ?
C1 C2 1.406(9) . ?
C2 C3 1.391(10) . ?
C2 C15 1.553(10) . ?
C3 C4 1.408(11) . ?
C3 H3 0.9400 . ?
C4 C5 1.380(10) . ?
C4 C19 1.534(12) . ?
C5 C6 1.375(10) . ?
C5 H5 0.9400 . ?
C6 C7 1.539(10) . ?
C7 H7A 0.9800 . ?
C7 H7B 0.9800 . ?
C8 C13 1.396(10) . ?
C8 C9 1.402(11) . ?
C8 Li1 2.511(17) 11_564 ?
C9 C10 1.373(12) . ?
C9 Li1 2.69(2) 11_564 ?
C9 H9 0.9400 . ?
C10 C11 1.369(12) . ?
C10 H10 0.9400 . ?
C11 C12 1.361(13) . ?
C11 C14 1.519(12) . ?
C12 C13 1.390(12) . ?
C12 H12 0.9400 . ?
C13 H13 0.9400 . ?
C14 H14A 0.9700 . ?
C14 H14B 0.9700 . ?
C14 H14C 0.9700 . ?
C15 C18 1.506(11) . ?
C15 C17 1.535(11) . ?
C15 C16 1.540(10) . ?
C16 H16A 0.9700 . ?
C16 H16B 0.9700 . ?
C16 H16C 0.9700 . ?
C17 H17A 0.9700 . ?
C17 H17B 0.9700 . ?
C17 H17C 0.9700 . ?
C18 H18A 0.9700 . ?
C18 H18B 0.9700 . ?
C18 H18C 0.9700 . ?
C19 C21 1.475(14) . ?
C19 C22 1.496(15) . ?
C19 C20 1.555(16) . ?
C20 H20A 0.9700 . ?
C20 H20B 0.9700 . ?
C20 H20C 0.9700 . ?
C21 H21A 0.9700 . ?
C21 H21B 0.9700 . ?
C21 H21C 0.9700 . ?
C22 H22A 0.9700 . ?
C22 H22B 0.9700 . ?
C22 H22C 0.9700 . ?
C23 H23A 0.9700 . ?
C23 H23B 0.9700 . ?
C23 H23C 0.9700 . ?
C24 H24A 0.9700 . ?
C24 H24B 0.9700 . ?
C24 H24C 0.9700 . ?
C25 H25A 0.9700 . ?
C25 H25B 0.9700 . ?
C25 H25C 0.9700 . ?
C26 C27 1.480(16) . ?
C26 H26A 0.9800 . ?
C26 H26B 0.9800 . ?
C26' C27' 1.468(17) . ?
C26' H26C 0.9800 . ?
C26' H26D 0.9800 . ?
C27 C28 1.505(17) . ?
C27 H27A 0.9800 . ?
C27 H27B 0.9800 . ?
C27' C28' 1.541(17) . ?
C27' H27C 0.9800 . ?
C27' H27D 0.9800 . ?
C28 C29 1.454(17) . ?
C28 H28A 0.9800 . ?
C28 H28B 0.9800 . ?
C28' C29' 1.464(17) . ?
C28' H28C 0.9800 . ?
C28' H28D 0.9800 . ?
C29 H29A 0.9800 . ?
C29 H29B 0.9800 . ?
C29' H29C 0.9800 . ?
C29' H29D 0.9800 . ?
Li1 N1 2.067(14) 11_564 ?
Li1 C8 2.511(17) 11_564 ?
Li1 C9 2.69(2) 11_564 ?
